data_7719791
loop_
_publ_author_name
'Lecourt, Constance'
'Ledoux, Gilles'
'Suffren, Yan'
'Jeanneau, Erwann'
'Luneau, Dominique'
'Desroches, Cedric'

_publ_section_title
;
 Multiphoton excitation and energy transfer pathways in
 Mn<sup>2+</sup>-sulfonyl calixarene complexes.
;
_journal_issue 46
_journal_name_full 'Dalton transactions (Cambridge, England : 2003)'
_journal_page_first 17151
_journal_page_last 17161
_journal_paper_doi 10.1039/d5dt02234g
_journal_volume 54
_journal_year 2025
_chemical_formula_moiety 'C112 H56 F Mn4 O24 S8, 2(C16 H36 N)'
_chemical_formula_sum 'C144 H128 F Mn4 N2 O24 S8'
_chemical_formula_weight 2765.72
_space_group_crystal_system triclinic
_space_group_IT_number 2
_space_group_name_Hall '-P 1'
_space_group_name_H-M_alt 'P -1'
_atom_sites_solution_hydrogens geom
_atom_sites_solution_primary dual
_audit_creation_date 2023-10-25
_audit_creation_method
;
Olex2 1.5-ac6-012
(compiled 2023.08.24 svn.re1ec1418 for Rigaku Oxford Diffraction, GUI svn.r6817)
;
_audit_update_record
;
2025-02-19 deposited with the CCDC.	2025-11-03 downloaded from the CCDC.
;
_cell_angle_alpha 92.025(9)
_cell_angle_beta 93.088(10)
_cell_angle_gamma 101.882(15)
_cell_formula_units_Z 1
_cell_length_a 12.449(2)
_cell_length_b 14.778(2)
_cell_length_c 18.3713(15)
_cell_measurement_reflns_used 4082
_cell_measurement_temperature 150.00(10)
_cell_measurement_theta_max 21.7600
_cell_measurement_theta_min 3.3880
_cell_volume 3298.8(8)
_computing_cell_refinement 'CrysAlisPro 1.171.43.92a (Rigaku OD, 2023)'
_computing_data_collection 'CrysAlisPro system (CCD 40.82a (release 26-06-2020))'
_computing_data_reduction 'CrysAlisPro 1.171.43.92a (Rigaku OD, 2023)'
_computing_molecular_graphics 'Olex2 1.5-ac6-012 (Dolomanov et al., 2009)'
_computing_publication_material 'Olex2 1.5-ac6-012 (Dolomanov et al., 2009)'
_computing_structure_refinement 'SHELXL 2018/3 (Sheldrick, 2015)'
_computing_structure_solution 'SHELXT  (Sheldrick, 2015)'
_diffrn_ambient_environment N~2~
_diffrn_ambient_temperature 150.00(10)
_diffrn_detector 'CCD plate'
_diffrn_detector_area_resol_mean 10.4685
_diffrn_detector_type Atlas
_diffrn_measured_fraction_theta_full 0.994
_diffrn_measured_fraction_theta_max 0.994
_diffrn_measurement_details
;
List of Runs (angles in degrees, time in seconds):

  # Type    Start    End  Width  t~exp~   \w     \q     \k     \f   Frames
#--------------------------------------------------------------------------
  1  \w    -90.00  31.00   1.00  165.00    --  -10.24 -19.00 -60.00  121
  2  \w    -38.00  63.00   1.00  165.00    --  -10.24  57.00-120.00  101
  3  \w    -43.00  39.00   1.00  165.00    --  -10.24  77.00-150.00   82
  4  \w    -63.00  33.00   1.00  165.00    --   11.34 -37.00-150.00   96
  5  \w    -20.00  34.00   1.00  165.00    --   11.34  77.00-120.00   54
  6  \w    -36.00  28.00   1.00  165.00    --   11.34 -62.00 115.00   64
  7  \w    -12.00  65.00   1.00  165.00    --   11.34  37.00   0.00   77
  8  \w    -19.00  32.00   1.00  165.00    --   11.34  77.00  90.00   51
;
_diffrn_measurement_device 'four-circle diffractometer'
_diffrn_measurement_device_type 'Xcalibur, Atlas, Gemini ultra'
_diffrn_measurement_method '\w scans'
_diffrn_orient_matrix_type 'CrysAlisPro convention (1999,Acta A55,543-557)'
_diffrn_orient_matrix_UB_11 0.0257353000
_diffrn_orient_matrix_UB_12 0.0274765000
_diffrn_orient_matrix_UB_13 -0.0276004000
_diffrn_orient_matrix_UB_21 0.0393278000
_diffrn_orient_matrix_UB_22 -0.0284146000
_diffrn_orient_matrix_UB_23 -0.0021251000
_diffrn_orient_matrix_UB_31 -0.0345588000
_diffrn_orient_matrix_UB_32 -0.0291348000
_diffrn_orient_matrix_UB_33 -0.0270571000
_diffrn_radiation_monochromator graphite
_diffrn_radiation_probe x-ray
_diffrn_radiation_type 'Mo K\a'
_diffrn_radiation_wavelength 0.71073
_diffrn_reflns_av_R_equivalents 0.0767
_diffrn_reflns_av_unetI/netI 0.0488
_diffrn_reflns_Laue_measured_fraction_full 0.994
_diffrn_reflns_Laue_measured_fraction_max 0.994
_diffrn_reflns_limit_h_max 8
_diffrn_reflns_limit_h_min -8
_diffrn_reflns_limit_k_max 10
_diffrn_reflns_limit_k_min -10
_diffrn_reflns_limit_l_max 13
_diffrn_reflns_limit_l_min -13
_diffrn_reflns_number 13817
_diffrn_reflns_point_group_measured_fraction_full 0.994
_diffrn_reflns_point_group_measured_fraction_max 0.994
_diffrn_reflns_theta_full 14.704
_diffrn_reflns_theta_max 14.704
_diffrn_reflns_theta_min 2.699
_diffrn_source 'fine-focus sealed X-ray tube'
_diffrn_source_type 'Enhance (Mo) X-ray Source'
_exptl_absorpt_coefficient_mu 0.574
_exptl_absorpt_correction_T_max 1.00000
_exptl_absorpt_correction_T_min 0.95069
_exptl_absorpt_correction_type multi-scan
_exptl_absorpt_process_details
;
CrysAlisPro 1.171.43.92a (Rigaku Oxford Diffraction, 2023)
Empirical absorption correction using spherical harmonics,
implemented in SCALE3 ABSPACK scaling algorithm.
;
_exptl_crystal_colour 'light yellow'
_exptl_crystal_colour_modifier light
_exptl_crystal_colour_primary yellow
_exptl_crystal_density_diffrn 1.392
_exptl_crystal_description needle
_exptl_crystal_F_000 1435
_exptl_crystal_size_max 0.37
_exptl_crystal_size_mid 0.045
_exptl_crystal_size_min 0.039
_refine_diff_density_max 0.485
_refine_diff_density_min -0.602
_refine_diff_density_rms 0.091
_refine_ls_extinction_method none
_refine_ls_goodness_of_fit_ref 1.039
_refine_ls_hydrogen_treatment constr
_refine_ls_matrix_type full
_refine_ls_number_parameters 830
_refine_ls_number_reflns 2503
_refine_ls_number_restraints 1459
_refine_ls_restrained_S_all 0.853
_refine_ls_R_factor_all 0.1022
_refine_ls_R_factor_gt 0.0864
_refine_ls_shift/su_max 0.001
_refine_ls_shift/su_mean 0.000
_refine_ls_structure_factor_coef Fsqd
_refine_ls_weighting_details 'w=1/[\s^2^(Fo^2^)+(0.1757P)^2^+47.6809P] where P=(Fo^2^+2Fc^2^)/3'
_refine_ls_weighting_scheme calc
_refine_ls_wR_factor_gt 0.2387
_refine_ls_wR_factor_ref 0.2581
_reflns_Friedel_coverage 0.000
_reflns_number_gt 1999
_reflns_number_total 2503
_reflns_threshold_expression 'I > 2\s(I)'
_cod_data_source_file d5dt02234g2.cif
_cod_data_source_block ac_2
_cod_depositor_comments 'Adding full bibliography for 7719790--7719792.cif.'
_cod_original_cell_volume 3298.8(9)
_cod_database_code 7719791
_shelx_shelxl_version_number 2018/3
_chemical_oxdiff_formula 'C11 H10 N O'
_shelx_space_group_comment
;
The symmetry employed for this shelxl refinement is uniquely defined
by the following loop, which should always be used as a source of
symmetry information in preference to the above space-group names.
They are only intended as comments.
;
_shelx_estimated_absorpt_t_max 0.978
_shelx_estimated_absorpt_t_min 0.816
_olex2_refinement_description
;
1. Fixed Uiso
 At 1.2 times of:
  All C(H) groups, All C(H,H) groups
 At 1.5 times of:
  All C(H,H,H) groups
2. Restrained distances
 C67-C7 = C35-C7 = C35-C15 = C69-C15 = C71-C69 = C71-C67 = C5-C19 = C23-C5 =
 C17-C19 = C17-C33 = C33-C53 = C53-C23
 1.4 with sigma of 0.02
 C53-C23 \\sim C23-C5 \\sim C5-C19 \\sim C17-C19 \\sim C17-C33 \\sim C33-C53
\\sim C71-C67 \\sim C67-C7 ~
 C35-C7 \\sim C35-C15 \\sim C69-C15 \\sim C71-C69
 with sigma of 0.01
 C57-C3 \\sim C25-C3 \\sim C25-C47 \\sim C41-C39 \\sim C21-C41 \\sim C61-C21
\\sim C55-C49 \\sim C49-C45 ~
 C31-C45 \\sim C59-C43 \\sim C13-C11 \\sim C59-C13
 with sigma of 0.01
 N1-C55 \\sim N1-C47 \\sim N1-C39 \\sim N1-C11
 with sigma of 0.01
3. Restrained planarity
 C7, C15, C35, C67, C69, C71
 with sigma of 0.1
 C5, C17, C19, C23, C33, C53
 with sigma of 0.1
4. Uiso/Uaniso restraints and constraints
N1 \\sim C3 \\sim C21 \\sim C25 \\sim C31 \\sim C39 \\sim C41 \\sim C43 \\sim
C45 \\sim C47 \\sim C49 \\sim C55 \\sim C57 \\sim C59 \\sim C61: within 2A with
sigma of 0.01 and sigma for terminal atoms of 0.02 within 2A
Mn1 \\sim Mn2 \\sim S1 \\sim S2 \\sim S3 \\sim S4 \\sim F1 \\sim O1 \\sim O2
\\sim O3 \\sim O4 \\sim O5 \\sim O6 \\sim O7 \\sim O8 \\sim O9 \\sim O10 \\sim
O11 \\sim O12 \\sim C1 \\sim C2 \\sim C4 \\sim C5 \\sim C6 \\sim C7 \\sim C8
\\sim C9 \\sim C10 \\sim C12 \\sim C14 \\sim C15 \\sim C16 \\sim C17 \\sim C18
\\sim C19 \\sim C20 \\sim C22 \\sim C23 \\sim C24 \\sim C26 \\sim C27 \\sim C28
\\sim C29 \\sim C30 \\sim C32 \\sim C33 \\sim C34 \\sim C35 \\sim C36 \\sim C37
\\sim C38 \\sim C40 \\sim C42 \\sim C44 \\sim C46 \\sim C48 \\sim C50 \\sim C51
\\sim C52 \\sim C53 \\sim C54 \\sim C56 \\sim C58 \\sim C60 \\sim C62 \\sim C63
\\sim C64 \\sim C65 \\sim C66 \\sim C67 \\sim C68 \\sim C69 \\sim C70 \\sim C71
\\sim C72: within 2A with sigma of 0.01 and sigma for terminal atoms of 0.02
within 2A
Uanis(C40) \\sim Ueq, Uanis(C22) \\sim Ueq, Uanis(C6) \\sim Ueq, Uanis(O10)
\\sim Ueq: with sigma of 0.01 and sigma for terminal atoms of 0.02
5. Rigid body (RIGU) restrains
 N1, C3, C13, C21, C25, C31, C39, C41, C43, C45, C47, C49, C55, C57, C59, C61
 with sigma for 1-2 distances of 0.004 and sigma for 1-3 distances of 0.004
 Mn1, Mn2, S1, S2, S3, S4, F1, O1, O2, O3, O4, O5, O6, O7, O8, O9, O10, O11,
 O12, C1, C2, C4, C5, C6, C7, C8, C9, C10, C12, C14, C15, C16, C17, C18, C19,
 C20, C22, C23, C24, C26, C27, C28, C29, C30, C32, C33, C34, C35, C36, C37, C38,
  C40, C42, C44, C46, C48, C50, C51, C52, C53, C54, C56, C58, C60, C62, C63,
 C64, C65, C66, C67, C68, C69, C70, C71, C72
 with sigma for 1-2 distances of 0.004 and sigma for 1-3 distances of 0.004
6.a Secondary CH2 refined with riding coordinates:
 C3(H3A,H3B), C11(H11A,H11B), C13(H13A,H13B), C21(H21A,H21B), C25(H25A,H25B),
 C39(H39A,H39B), C41(H41A,H41B), C45(H45A,H45B), C47(H47A,H47B), C49(H49A,H49B),
  C55(H55A,H55B), C59(H59A,H59B)
6.b Aromatic/amide H refined with riding coordinates:
 C2(H2), C5(H5), C7(H7), C15(H15), C16(H16), C17(H17), C23(H23), C27(H27),
 C30(H30), C32(H32), C33(H33), C35(H35), C36(H36), C40(H40), C44(H44), C46(H46),
  C48(H48), C51(H51), C53(H53), C58(H58), C62(H62), C63(H63), C65(H65),
 C66(H66), C68(H68), C69(H69), C70(H70), C71(H71)
6.c Idealised Me refined as rotating group:
 C31(H31A,H31B,H31C), C43(H43A,H43B,H43C), C57(H57A,H57B,H57C), C61(H61A,H61B,
 H61C)
;
_smtbx_masks_void_probe_radius 1.2
_smtbx_masks_void_truncation_radius 1.2
_olex2_date_sample_data_collection 2022-05-06
_olex2_exptl_crystal_mounting_method 'The crystal was mounted on a MITIGEN holder in perfluoroether oil'
_olex2_submission_original_sample_id Ac
_olex2_submission_special_instructions 'No special instructions were received'
_oxdiff_exptl_absorpt_empirical_details
;
Empirical correction (ABSPACK) includes:
- Absorption correction using spherical harmonics
- Frame scaling
;
_oxdiff_exptl_absorpt_empirical_full_max 1.204
_oxdiff_exptl_absorpt_empirical_full_min 0.879

loop_
_space_group_symop_operation_xyz
'x, y, z'
'-x, -y, -z'

loop_
_atom_site_label
_atom_site_type_symbol
_atom_site_fract_x
_atom_site_fract_y
_atom_site_fract_z
_atom_site_U_iso_or_equiv
_atom_site_adp_type
_atom_site_occupancy
_atom_site_site_symmetry_order
_atom_site_calc_flag
_atom_site_refinement_flags_posn
_atom_site_refinement_flags_adp
_atom_site_refinement_flags_occupancy
_atom_site_disorder_assembly
_atom_site_disorder_group
Mn1 Mn 0.6140(3) 0.1236(3) 1.04219(18) 0.0674(17) Uani 1 1 d . . . . .
Mn2 Mn 0.3653(3) 0.0630(3) 1.02584(18) 0.0597(17) Uani 1 1 d . . . . .
S1 S 0.2893(5) -0.1584(4) 0.7886(4) 0.046(2) Uani 1 1 d . U . . .
S2 S 0.2506(5) 0.1824(4) 0.9093(3) 0.046(2) Uani 1 1 d . U . . .
S3 S 0.7123(5) 0.2942(5) 0.9395(4) 0.048(2) Uani 1 1 d . U . . .
S4 S 0.7497(5) -0.0462(4) 0.8173(4) 0.043(2) Uani 1 1 d . U . . .
F1 F 0.500000 0.000000 1.000000 0.024(4) Uani 1 2 d S . P . .
O1 O 0.2934(10) -0.1969(9) 0.8585(8) 0.045(4) Uani 1 1 d . U . . .
O2 O 0.2268(11) -0.2183(10) 0.7317(8) 0.059(4) Uani 1 1 d . U . . .
O3 O 0.2536(10) 0.1507(9) 0.9821(7) 0.041(4) Uani 1 1 d . U . . .
O4 O 0.1771(12) 0.2416(10) 0.8951(7) 0.058(4) Uani 1 1 d . U . . .
O5 O 0.7076(10) 0.2615(9) 1.0111(8) 0.047(4) Uani 1 1 d . U . . .
O6 O 0.7731(12) 0.3854(11) 0.9322(7) 0.062(4) Uani 1 1 d . U . . .
O7 O 0.7446(10) -0.0875(9) 0.8866(7) 0.041(4) Uani 1 1 d . U . . .
O8 O 0.8271(11) -0.0734(9) 0.7698(7) 0.052(4) Uani 1 1 d . U . . .
O9 O 0.5171(9) -0.1017(8) 0.8774(7) 0.028(4) Uani 1 1 d . U . . .
O10 O 0.3175(9) -0.0075(8) 0.9134(7) 0.035(4) Uani 1 1 d . U . . .
O11 O 0.4835(10) 0.1776(8) 0.9793(7) 0.033(4) Uani 1 1 d . U . . .
O12 O 0.6804(10) 0.0830(8) 0.9351(6) 0.034(4) Uani 1 1 d . U . . .
C1 C 0.5176(18) -0.0994(13) 0.8081(13) 0.029(4) Uani 1 1 d . U . . .
C2 C 1.244(3) 0.398(3) 0.5325(19) 0.155(7) Uani 1 1 d . U . . .
H2 H 1.292496 0.423117 0.498104 0.186 Uiso 1 1 calc R U . . .
C4 C 0.7427(17) 0.1242(16) 0.8853(12) 0.035(4) Uani 1 1 d . U . . .
C5 C -0.157(2) 0.0703(19) 0.5377(13) 0.125(6) Uani 1 1 d D U . . .
H5 H -0.196757 0.024154 0.564726 0.149 Uiso 1 1 calc R U . . .
C6 C 0.2589(16) 0.0071(15) 0.8554(12) 0.034(4) Uani 1 1 d . U . . .
C7 C 0.509(3) 0.561(2) 0.6056(17) 0.177(7) Uani 1 1 d D U . . .
H7 H 0.569630 0.533262 0.600564 0.212 Uiso 1 1 calc R U . . .
C8 C 0.7862(16) 0.0744(15) 0.8305(11) 0.040(4) Uani 1 1 d . U . . .
C9 C 1.032(3) 0.299(2) 0.6989(17) 0.103(6) Uani 1 1 d . U . . .
C10 C 0.4803(19) 0.2314(15) 0.9260(12) 0.035(4) Uani 1 1 d . U . . .
C12 C 0.7709(16) 0.2237(15) 0.8842(11) 0.042(4) Uani 1 1 d . U . . .
C14 C 0.6189(17) -0.0755(13) 0.7717(11) 0.035(4) Uani 1 1 d . U . . .
C15 C 0.411(3) 0.667(2) 0.5549(18) 0.188(8) Uani 1 1 d D U . . .
H15 H 0.403173 0.712384 0.522473 0.225 Uiso 1 1 calc R U . . .
C16 C 0.8437(16) 0.2667(16) 0.8353(11) 0.049(5) Uani 1 1 d . U . . .
H16 H 0.860888 0.331026 0.835471 0.058 Uiso 1 1 calc R U . . .
C17 C 0.000(3) 0.1676(19) 0.5153(13) 0.144(7) Uani 1 1 d D U . . .
H17 H 0.073720 0.193122 0.526109 0.173 Uiso 1 1 calc R U . . .
C18 C 0.3820(18) 0.2435(14) 0.8894(11) 0.040(4) Uani 1 1 d . U . . .
C19 C -0.048(2) 0.0975(18) 0.5578(15) 0.119(6) Uani 1 1 d D U . . .
C20 C 0.2332(16) -0.0581(15) 0.7942(11) 0.040(4) Uani 1 1 d . U . . .
C22 C 0.2162(16) 0.0867(15) 0.8457(11) 0.039(4) Uani 1 1 d . U . . .
C23 C -0.217(2) 0.102(2) 0.4826(14) 0.133(7) Uani 1 1 d D U . . .
H23 H -0.288821 0.073252 0.468656 0.159 Uiso 1 1 calc R U . . .
C24 C 0.5782(17) 0.2901(14) 0.9007(11) 0.040(4) Uani 1 1 d . U . . .
C26 C 0.8921(19) 0.2152(18) 0.7852(13) 0.054(4) Uani 1 1 d . U . . .
C27 C 1.274(3) 0.330(2) 0.5777(17) 0.146(7) Uani 1 1 d . U . . .
H27 H 1.334288 0.303437 0.570313 0.175 Uiso 1 1 calc R U . . .
C28 C 0.5268(19) -0.0971(14) 0.6506(12) 0.041(4) Uani 1 1 d . U . . .
C29 C 1.107(3) 0.335(2) 0.6432(18) 0.130(6) Uani 1 1 d . U . . .
C30 C 0.5723(19) 0.3497(14) 0.8441(11) 0.047(5) Uani 1 1 d . U . . .
H30 H 0.637525 0.384609 0.828913 0.057 Uiso 1 1 calc R U . . .
C32 C 0.3805(19) 0.3050(14) 0.8325(11) 0.048(5) Uani 1 1 d . U . . .
H32 H 0.313601 0.309465 0.809361 0.057 Uiso 1 1 calc R U . . .
C33 C -0.051(2) 0.204(2) 0.4584(15) 0.151(7) Uani 1 1 d D U . . .
H33 H -0.011009 0.243996 0.427104 0.181 Uiso 1 1 calc R U . . .
C34 C 0.4226(17) -0.1240(13) 0.7585(11) 0.036(4) Uani 1 1 d . U . . .
C35 C 0.498(3) 0.6236(19) 0.5533(17) 0.188(8) Uani 1 1 d D U . . .
H35 H 0.548549 0.636270 0.517677 0.226 Uiso 1 1 calc R U . . .
C36 C 0.4298(18) -0.1193(13) 0.6827(11) 0.040(4) Uani 1 1 d . U . . .
H36 H 0.364987 -0.132118 0.653022 0.048 Uiso 1 1 calc R U . . .
C37 C 0.467(3) 0.470(2) 0.7124(18) 0.115(6) Uani 1 1 d . U . . .
C38 C 0.477(2) 0.3589(16) 0.8104(12) 0.055(5) Uani 1 1 d . U . . .
C40 C 0.1507(16) 0.1008(15) 0.7846(11) 0.044(4) Uani 1 1 d . U . . .
H40 H 0.125931 0.155787 0.780803 0.053 Uiso 1 1 calc R U . . .
C42 C 0.1234(18) 0.0320(17) 0.7302(12) 0.050(4) Uani 1 1 d . U . . .
C44 C 0.493(2) -0.1453(15) 0.2794(13) 0.065(5) Uani 1 1 d . U . . .
H44 H 0.486366 -0.153346 0.228755 0.078 Uiso 1 1 calc R U . . .
C46 C 0.8603(16) 0.1212(16) 0.7815(11) 0.046(4) Uani 1 1 d . U . . .
H46 H 0.887609 0.087038 0.746054 0.055 Uiso 1 1 calc R U . . .
C48 C 0.6213(18) -0.0731(13) 0.6957(11) 0.041(4) Uani 1 1 d . U . . .
H48 H 0.688458 -0.054888 0.675030 0.049 Uiso 1 1 calc R U . . .
C50 C 0.516(2) -0.1233(15) 0.4291(15) 0.058(5) Uani 1 1 d . U . . .
C51 C 1.204(3) 0.305(2) 0.6345(17) 0.136(6) Uani 1 1 d . U . . .
H51 H 1.224254 0.265878 0.668729 0.163 Uiso 1 1 calc R U . . .
C52 C 0.5272(17) -0.1015(14) 0.5693(15) 0.047(5) Uani 1 1 d . U . . .
C53 C -0.164(2) 0.179(2) 0.4494(16) 0.144(7) Uani 1 1 d D U . . .
H53 H -0.203739 0.214046 0.421477 0.172 Uiso 1 1 calc R U . . .
C54 C 0.055(2) 0.0489(17) 0.6634(15) 0.067(5) Uani 1 1 d . U . . .
C56 C 0.5218(18) -0.1118(15) 0.5059(16) 0.053(5) Uani 1 1 d . U . . .
C58 C 0.402(2) -0.1584(15) 0.3184(12) 0.064(5) Uani 1 1 d . U . . .
H58 H 0.332071 -0.173917 0.294968 0.077 Uiso 1 1 calc R U . . .
C60 C 0.474(2) 0.4231(19) 0.7520(15) 0.080(5) Uani 1 1 d . U . . .
C62 C 0.415(2) -0.1485(15) 0.3913(12) 0.063(5) Uani 1 1 d . U . . .
H62 H 0.352138 -0.159191 0.417766 0.076 Uiso 1 1 calc R U . . .
C63 C 1.141(3) 0.431(2) 0.5375(18) 0.154(7) Uani 1 1 d . U . . .
H63 H 1.121903 0.472389 0.505043 0.185 Uiso 1 1 calc R U . . .
C64 C 0.971(2) 0.2632(18) 0.7375(15) 0.074(5) Uani 1 1 d . U . . .
C65 C 1.074(3) 0.397(2) 0.5934(17) 0.145(7) Uani 1 1 d . U . . .
H65 H 1.006951 0.414965 0.597956 0.174 Uiso 1 1 calc R U . . .
C66 C 0.1667(16) -0.0461(15) 0.7337(11) 0.046(4) Uani 1 1 d . U . . .
H66 H 0.151549 -0.090901 0.695571 0.055 Uiso 1 1 calc R U . . .
C67 C 0.448(3) 0.532(2) 0.6635(19) 0.157(7) Uani 1 1 d D U . . .
C68 C 0.608(2) -0.1096(15) 0.3893(12) 0.064(5) Uani 1 1 d . U . . .
H68 H 0.677936 -0.093296 0.412620 0.077 Uiso 1 1 calc R U . . .
C69 C 0.334(3) 0.641(2) 0.6057(17) 0.185(8) Uani 1 1 d D U . . .
H69 H 0.267984 0.660724 0.606990 0.221 Uiso 1 1 calc R U . . .
C70 C 0.595(2) -0.1205(15) 0.3143(12) 0.066(5) Uani 1 1 d . U . . .
H70 H 0.656719 -0.110660 0.287040 0.079 Uiso 1 1 calc R U . . .
C71 C 0.368(3) 0.583(2) 0.6544(17) 0.173(7) Uani 1 1 d D U . . .
H71 H 0.323268 0.575314 0.693412 0.207 Uiso 1 1 calc R U . . .
C72 C 0.009(2) 0.0658(19) 0.6167(16) 0.090(6) Uani 1 1 d . U . . .
N1 N 0.9171(19) 0.6317(16) 0.8585(14) 0.132(5) Uani 1 1 d D U . . .
C3 C 0.618(2) 0.623(2) 0.9093(16) 0.138(7) Uani 1 1 d D U . . .
H3A H 0.596565 0.556414 0.906538 0.166 Uiso 1 1 calc R U . . .
H3B H 0.633656 0.644332 0.960129 0.166 Uiso 1 1 calc R U . . .
C11 C 0.896(3) 0.621(2) 0.7766(17) 0.180(19) Uani 1 1 d D . . . .
H11A H 0.848796 0.662019 0.760982 0.216 Uiso 1 1 calc R U . . .
H11B H 0.965327 0.638926 0.753831 0.216 Uiso 1 1 calc R U . . .
C13 C 0.844(3) 0.524(2) 0.7517(13) 0.138(12) Uani 1 1 d D . . . .
H13A H 0.773426 0.507877 0.773793 0.165 Uiso 1 1 calc R U . . .
H13B H 0.889348 0.483397 0.770868 0.165 Uiso 1 1 calc R U . . .
C21 C 1.060(2) 0.8606(17) 0.9653(17) 0.131(7) Uani 1 1 d D U . . .
H21A H 1.067886 0.874936 1.017454 0.158 Uiso 1 1 calc R U . . .
H21B H 1.132306 0.862406 0.947879 0.158 Uiso 1 1 calc R U . . .
C25 C 0.716(2) 0.655(2) 0.8662(16) 0.138(7) Uani 1 1 d D U . . .
H25A H 0.698392 0.636606 0.815135 0.166 Uiso 1 1 calc R U . . .
H25B H 0.737802 0.722252 0.870320 0.166 Uiso 1 1 calc R U . . .
C31 C 1.257(2) 0.500(2) 0.8758(19) 0.166(10) Uani 1 1 d D U . . .
H31A H 1.262362 0.498277 0.823801 0.249 Uiso 1 1 calc R U . . .
H31B H 1.286110 0.450579 0.896089 0.249 Uiso 1 1 calc R U . . .
H31C H 1.299342 0.558405 0.896306 0.249 Uiso 1 1 calc R U . . .
C39 C 0.968(2) 0.7332(19) 0.8723(15) 0.131(6) Uani 1 1 d D U . . .
H39A H 1.037378 0.746162 0.848674 0.157 Uiso 1 1 calc R U . . .
H39B H 0.920254 0.769051 0.849057 0.157 Uiso 1 1 calc R U . . .
C41 C 0.990(2) 0.7662(19) 0.9504(14) 0.130(7) Uani 1 1 d D U . . .
H41A H 0.920158 0.764685 0.971377 0.156 Uiso 1 1 calc R U . . .
H41B H 1.025493 0.722566 0.975737 0.156 Uiso 1 1 calc R U . . .
C43 C 0.765(3) 0.4074(18) 0.6454(17) 0.149(11) Uani 1 1 d D U . . .
H43A H 0.758666 0.403676 0.593059 0.223 Uiso 1 1 calc R U . . .
H43B H 0.693456 0.393989 0.664005 0.223 Uiso 1 1 calc R U . . .
H43C H 0.806655 0.363357 0.662501 0.223 Uiso 1 1 calc R U . . .
C45 C 1.140(2) 0.491(2) 0.8931(18) 0.147(7) Uani 1 1 d D U . . .
H45A H 1.134807 0.492740 0.945534 0.176 Uiso 1 1 calc R U . . .
H45B H 1.097767 0.431871 0.873103 0.176 Uiso 1 1 calc R U . . .
C47 C 0.809(2) 0.614(2) 0.8945(16) 0.134(6) Uani 1 1 d D U . . .
H47A H 0.782100 0.547283 0.893239 0.161 Uiso 1 1 calc R U . . .
H47B H 0.824287 0.634245 0.945432 0.161 Uiso 1 1 calc R U . . .
C49 C 1.095(2) 0.568(2) 0.8610(18) 0.141(7) Uani 1 1 d D U . . .
H49A H 1.146430 0.626564 0.872519 0.169 Uiso 1 1 calc R U . . .
H49B H 1.085924 0.558722 0.808317 0.169 Uiso 1 1 calc R U . . .
C55 C 0.987(2) 0.570(2) 0.8919(17) 0.137(6) Uani 1 1 d D U . . .
H55A H 1.001408 0.588255 0.943362 0.164 Uiso 1 1 calc R U . . .
H55B H 0.944210 0.507233 0.888740 0.164 Uiso 1 1 calc R U . . .
C57 C 0.528(2) 0.665(2) 0.8761(17) 0.154(10) Uani 1 1 d D U . . .
H57A H 0.514576 0.644511 0.825605 0.230 Uiso 1 1 calc R U . . .
H57B H 0.550023 0.731092 0.879928 0.230 Uiso 1 1 calc R U . . .
H57C H 0.462476 0.645468 0.901364 0.230 Uiso 1 1 calc R U . . .
C59 C 0.823(3) 0.503(2) 0.6715(14) 0.148(11) Uani 1 1 d D U . . .
H59A H 0.894138 0.515648 0.649987 0.178 Uiso 1 1 calc R U . . .
H59B H 0.781398 0.545922 0.652084 0.178 Uiso 1 1 calc R U . . .
C61 C 1.009(2) 0.931(2) 0.9285(18) 0.157(10) Uani 1 1 d D U . . .
H61A H 1.036687 0.939769 0.880866 0.235 Uiso 1 1 calc R U . . .
H61B H 1.027194 0.988230 0.956854 0.235 Uiso 1 1 calc R U . . .
H61C H 0.930674 0.909655 0.923816 0.235 Uiso 1 1 calc R U . . .

loop_
_atom_site_aniso_label
_atom_site_aniso_U_11
_atom_site_aniso_U_22
_atom_site_aniso_U_33
_atom_site_aniso_U_23
_atom_site_aniso_U_13
_atom_site_aniso_U_12
Mn1 0.066(3) 0.087(3) 0.046(3) 0.020(2) -0.003(2) 0.008(3)
Mn2 0.057(3) 0.087(3) 0.038(3) 0.017(2) 0.006(2) 0.018(2)
S1 0.043(4) 0.064(5) 0.025(5) 0.008(4) -0.014(4) 0.002(4)
S2 0.043(4) 0.068(5) 0.035(5) 0.017(4) 0.002(4) 0.030(4)
S3 0.046(5) 0.050(5) 0.044(5) 0.020(4) 0.005(4) -0.002(4)
S4 0.037(4) 0.071(5) 0.026(5) 0.019(4) 0.007(4) 0.017(4)
F1 0.022(9) 0.034(9) 0.015(9) 0.009(8) 0.000(7) 0.000(7)
O1 0.038(8) 0.059(8) 0.034(8) 0.011(7) -0.007(7) -0.004(7)
O2 0.055(9) 0.078(10) 0.040(9) 0.005(8) -0.011(8) 0.008(8)
O3 0.034(7) 0.066(8) 0.029(7) 0.017(7) 0.004(7) 0.024(6)
O4 0.061(9) 0.088(10) 0.037(9) 0.019(8) 0.009(8) 0.044(9)
O5 0.045(7) 0.051(8) 0.041(8) 0.015(7) 0.001(7) -0.003(6)
O6 0.060(10) 0.055(9) 0.062(10) 0.019(8) 0.010(8) -0.011(8)
O7 0.035(8) 0.067(8) 0.028(8) 0.019(7) 0.003(6) 0.027(7)
O8 0.042(9) 0.081(10) 0.040(9) 0.013(8) 0.014(8) 0.027(8)
O9 0.027(8) 0.048(8) 0.007(8) 0.008(7) -0.004(7) 0.004(6)
O10 0.029(7) 0.050(7) 0.029(7) 0.011(6) -0.003(5) 0.016(5)
O11 0.035(7) 0.044(8) 0.022(8) 0.015(6) 0.004(7) 0.012(6)
O12 0.025(8) 0.050(8) 0.028(8) 0.018(7) 0.006(6) 0.005(6)
C1 0.032(7) 0.047(7) 0.010(8) 0.011(8) -0.003(7) 0.015(7)
C2 0.129(15) 0.191(16) 0.151(15) 0.090(12) 0.065(13) 0.021(13)
C4 0.026(8) 0.053(8) 0.029(8) 0.024(7) 0.007(6) 0.010(7)
C5 0.117(13) 0.171(14) 0.084(12) 0.036(11) -0.050(11) 0.036(12)
C6 0.029(7) 0.049(6) 0.026(7) 0.013(6) 0.001(6) 0.012(6)
C7 0.199(15) 0.173(15) 0.163(15) 0.140(11) -0.007(13) 0.030(13)
C8 0.031(8) 0.064(7) 0.030(8) 0.022(7) 0.009(6) 0.014(7)
C9 0.088(13) 0.127(12) 0.100(13) 0.060(10) 0.044(9) 0.022(10)
C10 0.040(7) 0.043(8) 0.024(8) 0.013(6) 0.005(7) 0.016(7)
C12 0.037(8) 0.053(7) 0.038(8) 0.026(7) 0.007(6) 0.007(7)
C14 0.036(7) 0.056(7) 0.018(7) 0.013(7) 0.002(7) 0.020(6)
C15 0.220(17) 0.166(16) 0.182(16) 0.141(13) -0.008(14) 0.036(14)
C16 0.042(9) 0.060(9) 0.048(9) 0.035(8) 0.011(7) 0.014(8)
C17 0.139(13) 0.174(14) 0.103(13) 0.053(11) -0.072(11) 0.011(12)
C18 0.044(7) 0.055(8) 0.027(8) 0.014(6) 0.006(7) 0.025(7)
C19 0.116(12) 0.157(12) 0.080(11) 0.033(10) -0.048(10) 0.025(11)
C20 0.034(7) 0.059(7) 0.026(7) 0.011(6) -0.004(6) 0.007(6)
C22 0.036(6) 0.054(6) 0.032(6) 0.015(6) 0.001(5) 0.017(5)
C23 0.125(14) 0.176(15) 0.095(13) 0.039(12) -0.058(11) 0.037(13)
C24 0.045(7) 0.045(8) 0.033(8) 0.015(6) 0.009(7) 0.010(7)
C26 0.048(9) 0.071(9) 0.051(9) 0.037(8) 0.017(7) 0.022(8)
C27 0.120(14) 0.184(15) 0.140(15) 0.083(12) 0.064(12) 0.019(13)
C28 0.044(9) 0.064(8) 0.019(8) 0.014(8) -0.004(8) 0.021(8)
C29 0.112(13) 0.162(13) 0.123(13) 0.075(10) 0.057(10) 0.021(11)
C30 0.056(9) 0.052(9) 0.036(9) 0.017(7) 0.008(8) 0.014(8)
C32 0.055(9) 0.058(9) 0.037(9) 0.018(7) 0.003(8) 0.023(8)
C33 0.145(14) 0.178(14) 0.115(13) 0.054(11) -0.078(12) 0.013(13)
C34 0.038(7) 0.058(7) 0.013(7) 0.010(7) -0.008(7) 0.014(6)
C35 0.211(17) 0.176(16) 0.182(16) 0.150(12) -0.005(14) 0.031(14)
C36 0.042(9) 0.065(9) 0.016(8) 0.013(8) -0.008(8) 0.019(8)
C37 0.138(12) 0.113(13) 0.097(13) 0.073(9) -0.002(11) 0.027(11)
C38 0.064(9) 0.061(9) 0.044(9) 0.025(7) 0.004(8) 0.018(8)
C40 0.040(7) 0.060(8) 0.037(7) 0.015(6) -0.001(6) 0.018(6)
C42 0.046(8) 0.072(8) 0.036(8) 0.013(7) -0.002(7) 0.021(7)
C44 0.081(13) 0.091(10) 0.022(11) 0.000(10) -0.001(10) 0.018(11)
C46 0.037(9) 0.071(9) 0.038(9) 0.030(8) 0.015(7) 0.022(8)
C48 0.043(9) 0.062(9) 0.020(8) 0.013(8) -0.001(8) 0.017(8)
C50 0.073(10) 0.082(9) 0.022(9) 0.009(9) -0.001(10) 0.020(9)
C51 0.112(14) 0.174(14) 0.130(14) 0.075(12) 0.062(11) 0.021(12)
C52 0.057(9) 0.067(9) 0.020(8) 0.009(10) -0.002(10) 0.022(8)
C53 0.137(14) 0.176(15) 0.111(13) 0.046(12) -0.067(12) 0.029(13)
C54 0.064(10) 0.096(10) 0.045(10) 0.013(9) -0.012(8) 0.028(9)
C56 0.069(10) 0.071(9) 0.020(9) 0.012(10) -0.002(11) 0.020(9)
C58 0.076(12) 0.091(10) 0.026(11) 0.000(10) -0.004(11) 0.021(10)
C60 0.098(11) 0.079(12) 0.068(12) 0.044(8) 0.002(10) 0.022(10)
C62 0.075(11) 0.091(10) 0.025(10) 0.007(10) 0.000(10) 0.021(10)
C63 0.133(15) 0.189(15) 0.149(15) 0.092(12) 0.067(13) 0.025(13)
C64 0.064(11) 0.095(11) 0.073(11) 0.048(9) 0.030(8) 0.027(9)
C65 0.128(14) 0.176(14) 0.140(14) 0.088(12) 0.064(12) 0.025(12)
C66 0.042(9) 0.066(9) 0.030(8) 0.010(8) -0.004(7) 0.014(8)
C67 0.185(14) 0.152(14) 0.139(14) 0.108(10) -0.010(12) 0.032(11)
C68 0.074(11) 0.094(10) 0.025(10) 0.005(10) -0.001(10) 0.020(10)
C69 0.224(17) 0.167(16) 0.173(16) 0.130(13) -0.010(13) 0.048(13)
C70 0.077(12) 0.096(10) 0.027(10) 0.003(10) 0.002(11) 0.021(10)
C71 0.213(16) 0.160(15) 0.154(15) 0.123(12) -0.009(13) 0.046(12)
C72 0.089(12) 0.125(11) 0.058(11) 0.019(10) -0.028(9) 0.030(10)
N1 0.113(13) 0.128(11) 0.155(12) 0.012(12) 0.029(10) 0.017(10)
C3 0.118(16) 0.137(16) 0.159(17) -0.016(14) 0.015(13) 0.029(14)
C11 0.29(5) 0.09(3) 0.11(3) 0.03(2) -0.04(3) -0.07(3)
C13 0.15(3) 0.22(3) 0.075(18) 0.07(2) 0.04(2) 0.09(3)
C21 0.101(16) 0.130(15) 0.162(16) 0.034(15) 0.015(14) 0.017(12)
C25 0.120(15) 0.135(14) 0.159(15) -0.009(13) 0.016(12) 0.026(12)
C31 0.142(18) 0.15(2) 0.22(2) -0.01(2) 0.02(2) 0.041(18)
C39 0.113(13) 0.127(12) 0.154(13) 0.019(13) 0.028(12) 0.020(11)
C41 0.106(14) 0.129(14) 0.153(14) 0.021(14) 0.021(14) 0.017(11)
C43 0.19(3) 0.12(2) 0.14(2) 0.05(2) 0.02(2) 0.04(2)
C45 0.132(15) 0.127(15) 0.185(17) 0.002(14) 0.019(15) 0.034(14)
C47 0.114(14) 0.133(13) 0.155(14) 0.000(13) 0.025(11) 0.021(11)
C49 0.125(14) 0.128(14) 0.173(15) 0.008(13) 0.024(13) 0.028(13)
C55 0.119(13) 0.127(12) 0.164(14) 0.010(12) 0.025(12) 0.022(11)
C57 0.130(19) 0.15(2) 0.18(2) -0.022(19) 0.006(18) 0.036(17)
C59 0.20(3) 0.15(2) 0.104(17) 0.03(2) 0.01(2) 0.03(2)
C61 0.12(2) 0.150(19) 0.20(2) 0.046(19) 0.004(19) 0.019(16)

loop_
_atom_type_symbol
_atom_type_description
_atom_type_scat_dispersion_real
_atom_type_scat_dispersion_imag
_atom_type_scat_source
C C 0.0033 0.0016 'International Tables Vol C Tables 4.2.6.8 and 6.1.1.4'
H H 0.0000 0.0000 'International Tables Vol C Tables 4.2.6.8 and 6.1.1.4'
F F 0.0171 0.0103 'International Tables Vol C Tables 4.2.6.8 and 6.1.1.4'
Mn Mn 0.3368 0.7283 'International Tables Vol C Tables 4.2.6.8 and 6.1.1.4'
N N 0.0061 0.0033 'International Tables Vol C Tables 4.2.6.8 and 6.1.1.4'
O O 0.0106 0.0060 'International Tables Vol C Tables 4.2.6.8 and 6.1.1.4'
S S 0.1246 0.1234 'International Tables Vol C Tables 4.2.6.8 and 6.1.1.4'

loop_
_geom_angle_atom_site_label_1
_geom_angle_atom_site_label_2
_geom_angle_atom_site_label_3
_geom_angle
_geom_angle_site_symmetry_1
_geom_angle_site_symmetry_3
_geom_angle_publ_flag
Mn2 Mn1 Mn2 89.62(14) . 2_657 ?
F1 Mn1 Mn2 44.64(10) . 2_657 ?
F1 Mn1 Mn2 44.97(10) . . ?
F1 Mn1 O1 145.1(4) . 2_657 ?
F1 Mn1 O5 143.3(4) . . ?
F1 Mn1 O9 75.8(3) . 2_657 ?
F1 Mn1 O10 75.4(3) . 2_657 ?
F1 Mn1 O11 76.2(3) . . ?
F1 Mn1 O12 74.4(3) . . ?
O1 Mn1 Mn2 127.1(4) 2_657 2_657 ?
O1 Mn1 Mn2 124.1(4) 2_657 . ?
O1 Mn1 O5 71.5(5) 2_657 . ?
O1 Mn1 O9 79.2(5) 2_657 2_657 ?
O1 Mn1 O10 81.0(5) 2_657 2_657 ?
O1 Mn1 O11 123.1(5) 2_657 . ?
O1 Mn1 O12 128.7(5) 2_657 . ?
O5 Mn1 Mn2 125.1(4) . 2_657 ?
O5 Mn1 Mn2 124.2(4) . . ?
O5 Mn1 O9 125.3(5) . 2_657 ?
O5 Mn1 O12 79.4(5) . . ?
O9 Mn1 Mn2 109.5(3) 2_657 2_657 ?
O9 Mn1 Mn2 46.9(3) 2_657 . ?
O9 Mn1 O12 150.1(5) 2_657 . ?
O10 Mn1 Mn2 47.9(3) 2_657 2_657 ?
O10 Mn1 Mn2 108.3(3) 2_657 . ?
O10 Mn1 O5 127.5(5) 2_657 . ?
O10 Mn1 O9 90.5(4) 2_657 2_657 ?
O10 Mn1 O11 151.4(5) 2_657 . ?
O10 Mn1 O12 84.6(4) 2_657 . ?
O11 Mn1 Mn2 47.1(3) . . ?
O11 Mn1 Mn2 109.8(3) . 2_657 ?
O11 Mn1 O5 78.4(5) . . ?
O11 Mn1 O9 80.6(4) . 2_657 ?
O11 Mn1 O12 89.7(4) . . ?
O12 Mn1 Mn2 107.2(3) . . ?
O12 Mn1 Mn2 47.6(3) . 2_657 ?
Mn1 Mn2 Mn1 90.38(14) . 2_657 ?
F1 Mn2 Mn1 45.02(10) . 2_657 ?
F1 Mn2 Mn1 45.36(10) . . ?
F1 Mn2 O3 143.5(4) . . ?
F1 Mn2 O7 144.5(4) . 2_657 ?
F1 Mn2 O9 76.6(3) . 2_657 ?
F1 Mn2 O10 74.7(3) . . ?
F1 Mn2 O11 76.6(3) . . ?
F1 Mn2 O12 75.0(3) . 2_657 ?
O3 Mn2 Mn1 124.9(4) . 2_657 ?
O3 Mn2 Mn1 124.1(4) . . ?
O3 Mn2 O7 71.9(5) . 2_657 ?
O3 Mn2 O10 79.9(5) . . ?
O3 Mn2 O11 78.2(5) . . ?
O3 Mn2 O12 128.1(5) . 2_657 ?
O7 Mn2 Mn1 123.1(3) 2_657 . ?
O7 Mn2 Mn1 126.9(4) 2_657 2_657 ?
O7 Mn2 O10 128.3(4) 2_657 . ?
O7 Mn2 O12 80.9(5) 2_657 2_657 ?
O9 Mn2 Mn1 110.2(3) 2_657 2_657 ?
O9 Mn2 Mn1 47.4(3) 2_657 . ?
O9 Mn2 O3 124.8(5) 2_657 . ?
O9 Mn2 O7 77.6(5) 2_657 2_657 ?
O9 Mn2 O10 151.3(5) 2_657 . ?
O9 Mn2 O11 81.2(4) 2_657 . ?
O9 Mn2 O12 89.5(4) 2_657 2_657 ?
O10 Mn2 Mn1 46.7(3) . 2_657 ?
O10 Mn2 Mn1 108.5(3) . . ?
O11 Mn2 Mn1 110.4(3) . 2_657 ?
O11 Mn2 Mn1 47.3(3) . . ?
O11 Mn2 O7 122.6(5) . 2_657 ?
O11 Mn2 O10 91.4(4) . . ?
O11 Mn2 O12 151.4(5) . 2_657 ?
O12 Mn2 Mn1 107.8(3) 2_657 . ?
O12 Mn2 Mn1 48.1(3) 2_657 2_657 ?
O12 Mn2 O10 83.9(4) 2_657 . ?
O1 S1 O2 115.7(9) . . ?
O1 S1 C20 110.0(9) . . ?
O1 S1 C34 110.4(9) . . ?
O2 S1 C20 107.1(9) . . ?
O2 S1 C34 106.4(9) . . ?
C34 S1 C20 106.8(9) . . ?
O3 S2 C18 110.0(9) . . ?
O3 S2 C22 109.9(9) . . ?
O4 S2 O3 115.4(9) . . ?
O4 S2 C18 106.6(10) . . ?
O4 S2 C22 108.0(10) . . ?
C18 S2 C22 106.4(9) . . ?
O5 S3 C12 110.1(10) . . ?
O5 S3 C24 110.3(9) . . ?
O6 S3 O5 116.6(9) . . ?
O6 S3 C12 105.9(10) . . ?
O6 S3 C24 106.8(10) . . ?
C12 S3 C24 106.7(9) . . ?
O7 S4 O8 115.3(8) . . ?
O7 S4 C8 109.4(9) . . ?
O7 S4 C14 108.6(9) . . ?
O8 S4 C8 107.0(10) . . ?
O8 S4 C14 107.7(9) . . ?
C8 S4 C14 108.6(9) . . ?
Mn1 F1 Mn1 180.0 2_657 . ?
Mn2 F1 Mn1 89.67(14) . . ?
Mn2 F1 Mn1 90.33(14) 2_657 . ?
Mn2 F1 Mn1 90.33(14) . 2_657 ?
Mn2 F1 Mn1 89.67(14) 2_657 2_657 ?
Mn2 F1 Mn2 180.0 . 2_657 ?
S1 O1 Mn1 124.9(8) . 2_657 ?
S2 O3 Mn2 125.5(8) . . ?
S3 O5 Mn1 125.7(8) . . ?
S4 O7 Mn2 125.8(8) . 2_657 ?
Mn2 O9 Mn1 85.7(5) 2_657 2_657 ?
C1 O9 Mn1 135.0(13) . 2_657 ?
C1 O9 Mn2 138.5(13) . 2_657 ?
Mn1 O10 Mn2 85.4(5) 2_657 . ?
C6 O10 Mn1 137.4(13) . 2_657 ?
C6 O10 Mn2 136.1(13) . . ?
Mn2 O11 Mn1 85.6(5) . . ?
C10 O11 Mn1 136.1(14) . . ?
C10 O11 Mn2 135.7(14) . . ?
Mn2 O12 Mn1 84.3(4) 2_657 . ?
C4 O12 Mn1 137.5(13) . . ?
C4 O12 Mn2 135.8(13) . 2_657 ?
O9 C1 C14 122(2) . . ?
O9 C1 C34 125(2) . . ?
C34 C1 C14 113(2) . . ?
C27 C2 H2 118.4 . . ?
C27 C2 C63 123(3) . . ?
C63 C2 H2 118.4 . . ?
O12 C4 C8 123(2) . . ?
O12 C4 C12 121(2) . . ?
C8 C4 C12 116(2) . . ?
C19 C5 H5 115.8 . . ?
C19 C5 C23 128(3) . . ?
C23 C5 H5 115.8 . . ?
O10 C6 C20 122(2) . . ?
O10 C6 C22 125(2) . . ?
C22 C6 C20 113(2) . . ?
C35 C7 H7 114.1 . . ?
C67 C7 H7 114.1 . . ?
C67 C7 C35 132(3) . . ?
C4 C8 S4 122.9(17) . . ?
C46 C8 S4 116.0(17) . . ?
C46 C8 C4 121(2) . . ?
C64 C9 C29 173(3) . . ?
O11 C10 C18 124(2) . . ?
O11 C10 C24 123(2) . . ?
C18 C10 C24 113(2) . . ?
C4 C12 S3 122.4(18) . . ?
C16 C12 S3 117.0(17) . . ?
C16 C12 C4 121(2) . . ?
C1 C14 S4 124.0(17) . . ?
C48 C14 S4 113.5(16) . . ?
C48 C14 C1 122(2) . . ?
C35 C15 H15 120.9 . . ?
C35 C15 C69 118(4) . . ?
C69 C15 H15 120.9 . . ?
C12 C16 H16 119.3 . . ?
C12 C16 C26 121(2) . . ?
C26 C16 H16 119.3 . . ?
C19 C17 H17 116.6 . . ?
C19 C17 C33 127(3) . . ?
C33 C17 H17 116.6 . . ?
C10 C18 S2 123.4(18) . . ?
C10 C18 C32 123(2) . . ?
C32 C18 S2 113.9(17) . . ?
C5 C19 C17 110(3) . . ?
C5 C19 C72 127(2) . . ?
C17 C19 C72 123(2) . . ?
C6 C20 S1 122.0(17) . . ?
C66 C20 S1 114.6(17) . . ?
C66 C20 C6 123(2) . . ?
C6 C22 S2 121.1(17) . . ?
C40 C22 S2 114.4(17) . . ?
C40 C22 C6 124(2) . . ?
C5 C23 H23 121.7 . . ?
C53 C23 C5 117(3) . . ?
C53 C23 H23 121.7 . . ?
C10 C24 S3 123.5(17) . . ?
C30 C24 S3 114.8(16) . . ?
C30 C24 C10 122(2) . . ?
C16 C26 C64 119(2) . . ?
C46 C26 C16 119(2) . . ?
C46 C26 C64 122(2) . . ?
C2 C27 H27 122.8 . . ?
C51 C27 C2 114(3) . . ?
C51 C27 H27 122.8 . . ?
C36 C28 C48 118(2) . . ?
C36 C28 C52 119(2) . . ?
C48 C28 C52 123(2) . . ?
C51 C29 C9 122(3) . . ?
C51 C29 C65 120(3) . . ?
C65 C29 C9 118(3) . . ?
C24 C30 H30 118.4 . . ?
C38 C30 C24 123(2) . . ?
C38 C30 H30 118.4 . . ?
C18 C32 H32 119.4 . . ?
C38 C32 C18 121(2) . . ?
C38 C32 H32 119.4 . . ?
C17 C33 H33 121.1 . . ?
C53 C33 C17 118(3) . . ?
C53 C33 H33 121.1 . . ?
C1 C34 S1 122.3(17) . . ?
C36 C34 S1 115.8(15) . . ?
C36 C34 C1 122(2) . . ?
C7 C35 H35 120.6 . . ?
C15 C35 C7 119(3) . . ?
C15 C35 H35 120.6 . . ?
C28 C36 C34 123(2) . . ?
C28 C36 H36 118.5 . . ?
C34 C36 H36 118.5 . . ?
C60 C37 C67 174(4) . . ?
C30 C38 C32 118(2) . . ?
C30 C38 C60 122(2) . . ?
C32 C38 C60 120(2) . . ?
C22 C40 H40 120.5 . . ?
C42 C40 C22 119(2) . . ?
C42 C40 H40 120.5 . . ?
C40 C42 C54 119(2) . . ?
C66 C42 C40 120(2) . . ?
C66 C42 C54 121(2) . . ?
C58 C44 H44 120.0 . . ?
C70 C44 H44 120.0 . . ?
C70 C44 C58 120(3) . . ?
C8 C46 H46 119.4 . . ?
C26 C46 C8 121(2) . . ?
C26 C46 H46 119.4 . . ?
C14 C48 H48 119.1 . . ?
C28 C48 C14 122(2) . . ?
C28 C48 H48 119.1 . . ?
C62 C50 C56 120(3) . . ?
C68 C50 C56 123(3) . . ?
C68 C50 C62 118(3) . . ?
C27 C51 H51 117.6 . . ?
C29 C51 C27 125(3) . . ?
C29 C51 H51 117.6 . . ?
C56 C52 C28 174(2) . . ?
C23 C53 C33 118(3) . . ?
C23 C53 H53 120.8 . . ?
C33 C53 H53 120.8 . . ?
C72 C54 C42 176(3) . . ?
C52 C56 C50 179(3) . . ?
C44 C58 H58 120.7 . . ?
C62 C58 C44 119(3) . . ?
C62 C58 H58 120.7 . . ?
C37 C60 C38 176(3) . . ?
C50 C62 H62 118.3 . . ?
C58 C62 C50 123(3) . . ?
C58 C62 H62 118.3 . . ?
C2 C63 H63 121.4 . . ?
C65 C63 C2 117(3) . . ?
C65 C63 H63 121.4 . . ?
C9 C64 C26 178(3) . . ?
C29 C65 H65 120.0 . . ?
C63 C65 C29 120(3) . . ?
C63 C65 H65 120.0 . . ?
C20 C66 H66 120.1 . . ?
C42 C66 C20 120(2) . . ?
C42 C66 H66 120.1 . . ?
C7 C67 C71 99(3) . . ?
C37 C67 C7 127(3) . . ?
C37 C67 C71 133(3) . . ?
C50 C68 H68 120.5 . . ?
C50 C68 C70 119(3) . . ?
C70 C68 H68 120.5 . . ?
C15 C69 H69 124.3 . . ?
C15 C69 C71 111(3) . . ?
C71 C69 H69 124.3 . . ?
C44 C70 C68 121(3) . . ?
C44 C70 H70 119.3 . . ?
C68 C70 H70 119.3 . . ?
C67 C71 C69 140(3) . . ?
C67 C71 H71 110.1 . . ?
C69 C71 H71 110.1 . . ?
C54 C72 C19 174(3) . . ?
C11 N1 C47 110(3) . . ?
C11 N1 C55 116(3) . . ?
C39 N1 C11 104(2) . . ?
C39 N1 C47 107(2) . . ?
C39 N1 C55 112(2) . . ?
C55 N1 C47 108(2) . . ?
H3A C3 H3B 108.7 . . ?
C25 C3 H3A 110.5 . . ?
C25 C3 H3B 110.5 . . ?
C57 C3 H3A 110.5 . . ?
C57 C3 H3B 110.5 . . ?
C57 C3 C25 106(3) . . ?
N1 C11 H11A 109.2 . . ?
N1 C11 H11B 109.2 . . ?
H11A C11 H11B 107.9 . . ?
C13 C11 N1 112(2) . . ?
C13 C11 H11A 109.2 . . ?
C13 C11 H11B 109.2 . . ?
C11 C13 H13A 107.9 . . ?
C11 C13 H13B 107.9 . . ?
C11 C13 C59 118(3) . . ?
H13A C13 H13B 107.2 . . ?
C59 C13 H13A 107.9 . . ?
C59 C13 H13B 107.9 . . ?
H21A C21 H21B 108.1 . . ?
C41 C21 H21A 109.5 . . ?
C41 C21 H21B 109.5 . . ?
C61 C21 H21A 109.5 . . ?
C61 C21 H21B 109.5 . . ?
C61 C21 C41 111(3) . . ?
C3 C25 H25A 109.8 . . ?
C3 C25 H25B 109.8 . . ?
H25A C25 H25B 108.2 . . ?
C47 C25 C3 110(3) . . ?
C47 C25 H25A 109.8 . . ?
C47 C25 H25B 109.8 . . ?
H31A C31 H31B 109.5 . . ?
H31A C31 H31C 109.5 . . ?
H31B C31 H31C 109.5 . . ?
C45 C31 H31A 109.5 . . ?
C45 C31 H31B 109.5 . . ?
C45 C31 H31C 109.5 . . ?
N1 C39 H39A 108.3 . . ?
N1 C39 H39B 108.3 . . ?
H39A C39 H39B 107.4 . . ?
C41 C39 N1 116(2) . . ?
C41 C39 H39A 108.3 . . ?
C41 C39 H39B 108.3 . . ?
C21 C41 C39 117(3) . . ?
C21 C41 H41A 108.1 . . ?
C21 C41 H41B 108.1 . . ?
C39 C41 H41A 108.1 . . ?
C39 C41 H41B 108.1 . . ?
H41A C41 H41B 107.3 . . ?
H43A C43 H43B 109.5 . . ?
H43A C43 H43C 109.5 . . ?
H43B C43 H43C 109.5 . . ?
C59 C43 H43A 109.5 . . ?
C59 C43 H43B 109.5 . . ?
C59 C43 H43C 109.5 . . ?
C31 C45 H45A 109.8 . . ?
C31 C45 H45B 109.8 . . ?
C31 C45 C49 109(3) . . ?
H45A C45 H45B 108.2 . . ?
C49 C45 H45A 109.8 . . ?
C49 C45 H45B 109.8 . . ?
N1 C47 H47A 107.2 . . ?
N1 C47 H47B 107.2 . . ?
C25 C47 N1 120(2) . . ?
C25 C47 H47A 107.2 . . ?
C25 C47 H47B 107.2 . . ?
H47A C47 H47B 106.9 . . ?
C45 C49 H49A 109.9 . . ?
C45 C49 H49B 109.9 . . ?
H49A C49 H49B 108.3 . . ?
C55 C49 C45 109(3) . . ?
C55 C49 H49A 109.9 . . ?
C55 C49 H49B 109.9 . . ?
N1 C55 H55A 107.7 . . ?
N1 C55 H55B 107.7 . . ?
C49 C55 N1 119(2) . . ?
C49 C55 H55A 107.7 . . ?
C49 C55 H55B 107.7 . . ?
H55A C55 H55B 107.1 . . ?
C3 C57 H57A 109.5 . . ?
C3 C57 H57B 109.5 . . ?
C3 C57 H57C 109.5 . . ?
H57A C57 H57B 109.5 . . ?
H57A C57 H57C 109.5 . . ?
H57B C57 H57C 109.5 . . ?
C13 C59 C43 118(3) . . ?
C13 C59 H59A 107.7 . . ?
C13 C59 H59B 107.7 . . ?
C43 C59 H59A 107.7 . . ?
C43 C59 H59B 107.7 . . ?
H59A C59 H59B 107.1 . . ?
C21 C61 H61A 109.5 . . ?
C21 C61 H61B 109.5 . . ?
C21 C61 H61C 109.5 . . ?
H61A C61 H61B 109.5 . . ?
H61A C61 H61C 109.5 . . ?
H61B C61 H61C 109.5 . . ?

loop_
_geom_bond_atom_site_label_1
_geom_bond_atom_site_label_2
_geom_bond_distance
_geom_bond_site_symmetry_2
_geom_bond_publ_flag
Mn1 Mn2 3.053(5) 2_657 ?
Mn1 Mn2 3.036(5) . ?
Mn1 F1 2.160(4) . ?
Mn1 O1 2.225(14) 2_657 ?
Mn1 O5 2.239(14) . ?
Mn1 O9 2.242(13) 2_657 ?
Mn1 O10 2.229(13) 2_657 ?
Mn1 O11 2.237(13) . ?
Mn1 O12 2.283(13) . ?
Mn2 F1 2.146(4) . ?
Mn2 O3 2.225(13) . ?
Mn2 O7 2.233(13) 2_657 ?
Mn2 O9 2.222(13) 2_657 ?
Mn2 O10 2.273(13) . ?
Mn2 O11 2.230(13) . ?
Mn2 O12 2.268(13) 2_657 ?
S1 O1 1.425(13) . ?
S1 O2 1.430(14) . ?
S1 C20 1.77(2) . ?
S1 C34 1.76(2) . ?
S2 O3 1.434(13) . ?
S2 O4 1.412(14) . ?
S2 C18 1.76(2) . ?
S2 C22 1.77(2) . ?
S3 O5 1.419(13) . ?
S3 O6 1.418(14) . ?
S3 C12 1.72(2) . ?
S3 C24 1.77(2) . ?
S4 O7 1.431(13) . ?
S4 O8 1.440(14) . ?
S4 C8 1.75(2) . ?
S4 C14 1.75(2) . ?
O9 C1 1.275(19) . ?
O10 C6 1.31(2) . ?
O11 C10 1.29(2) . ?
O12 C4 1.31(2) . ?
C1 C14 1.44(2) . ?
C1 C34 1.43(2) . ?
C2 H2 0.9300 . ?
C2 C27 1.42(4) . ?
C2 C63 1.46(4) . ?
C4 C8 1.42(3) . ?
C4 C12 1.44(3) . ?
C5 H5 0.9300 . ?
C5 C19 1.369(9) . ?
C5 C23 1.375(9) . ?
C6 C20 1.43(2) . ?
C6 C22 1.40(2) . ?
C7 H7 0.9300 . ?
C7 C35 1.380(9) . ?
C7 C67 1.371(9) . ?
C8 C46 1.42(2) . ?
C9 C29 1.46(4) . ?
C9 C64 1.13(3) . ?
C10 C18 1.41(3) . ?
C10 C24 1.45(3) . ?
C12 C16 1.39(2) . ?
C14 C48 1.40(2) . ?
C15 H15 0.9300 . ?
C15 C35 1.372(9) . ?
C15 C69 1.375(9) . ?
C16 H16 0.9300 . ?
C16 C26 1.41(3) . ?
C17 H17 0.9300 . ?
C17 C19 1.372(9) . ?
C17 C33 1.378(9) . ?
C18 C32 1.41(2) . ?
C19 C72 1.41(3) . ?
C20 C66 1.39(2) . ?
C22 C40 1.40(2) . ?
C23 H23 0.9300 . ?
C23 C53 1.373(9) . ?
C24 C30 1.39(2) . ?
C26 C46 1.36(3) . ?
C26 C64 1.44(3) . ?
C27 H27 0.9300 . ?
C27 C51 1.40(3) . ?
C28 C36 1.36(2) . ?
C28 C48 1.38(2) . ?
C28 C52 1.49(3) . ?
C29 C51 1.38(4) . ?
C29 C65 1.43(4) . ?
C30 H30 0.9300 . ?
C30 C38 1.34(3) . ?
C32 H32 0.9300 . ?
C32 C38 1.39(3) . ?
C33 H33 0.9300 . ?
C33 C53 1.374(9) . ?
C34 C36 1.40(2) . ?
C35 H35 0.9300 . ?
C36 H36 0.9300 . ?
C37 C60 1.03(3) . ?
C37 C67 1.35(3) . ?
C38 C60 1.46(3) . ?
C40 H40 0.9300 . ?
C40 C42 1.38(3) . ?
C42 C54 1.51(3) . ?
C42 C66 1.37(3) . ?
C44 H44 0.9300 . ?
C44 C58 1.36(3) . ?
C44 C70 1.36(3) . ?
C46 H46 0.9300 . ?
C48 H48 0.9300 . ?
C50 C56 1.41(3) . ?
C50 C62 1.38(3) . ?
C50 C68 1.38(3) . ?
C51 H51 0.9300 . ?
C52 C56 1.17(2) . ?
C53 H53 0.9300 . ?
C54 C72 1.07(2) . ?
C58 H58 0.9300 . ?
C58 C62 1.34(2) . ?
C62 H62 0.9300 . ?
C63 H63 0.9300 . ?
C63 C65 1.41(3) . ?
C65 H65 0.9300 . ?
C66 H66 0.9300 . ?
C67 C71 1.374(9) . ?
C68 H68 0.9300 . ?
C68 C70 1.38(3) . ?
C69 H69 0.9300 . ?
C69 C71 1.377(9) . ?
C70 H70 0.9300 . ?
C71 H71 0.9300 . ?
N1 C11 1.511(16) . ?
N1 C39 1.510(16) . ?
N1 C47 1.512(16) . ?
N1 C55 1.511(16) . ?
C3 H3A 0.9700 . ?
C3 H3B 0.9700 . ?
C3 C25 1.498(13) . ?
C3 C57 1.491(13) . ?
C11 H11A 0.9700 . ?
C11 H11B 0.9700 . ?
C11 C13 1.493(13) . ?
C13 H13A 0.9700 . ?
C13 H13B 0.9700 . ?
C13 C59 1.493(13) . ?
C21 H21A 0.9700 . ?
C21 H21B 0.9700 . ?
C21 C41 1.490(13) . ?
C21 C61 1.484(13) . ?
C25 H25A 0.9700 . ?
C25 H25B 0.9700 . ?
C25 C47 1.489(13) . ?
C31 H31A 0.9600 . ?
C31 H31B 0.9600 . ?
C31 H31C 0.9600 . ?
C31 C45 1.489(13) . ?
C39 H39A 0.9700 . ?
C39 H39B 0.9700 . ?
C39 C41 1.491(13) . ?
C41 H41A 0.9700 . ?
C41 H41B 0.9700 . ?
C43 H43A 0.9600 . ?
C43 H43B 0.9600 . ?
C43 H43C 0.9600 . ?
C43 C59 1.494(13) . ?
C45 H45A 0.9700 . ?
C45 H45B 0.9700 . ?
C45 C49 1.495(13) . ?
C47 H47A 0.9700 . ?
C47 H47B 0.9700 . ?
C49 H49A 0.9700 . ?
C49 H49B 0.9700 . ?
C49 C55 1.494(13) . ?
C55 H55A 0.9700 . ?
C55 H55B 0.9700 . ?
C57 H57A 0.9600 . ?
C57 H57B 0.9600 . ?
C57 H57C 0.9600 . ?
C59 H59A 0.9700 . ?
C59 H59B 0.9700 . ?
C61 H61A 0.9600 . ?
C61 H61B 0.9600 . ?
C61 H61C 0.9600 . ?

loop_
_geom_torsion_atom_site_label_1
_geom_torsion_atom_site_label_2
_geom_torsion_atom_site_label_3
_geom_torsion_atom_site_label_4
_geom_torsion
_geom_torsion_site_symmetry_1
_geom_torsion_site_symmetry_2
_geom_torsion_site_symmetry_3
_geom_torsion_site_symmetry_4
_geom_torsion_publ_flag
Mn1 O9 C1 C14 174.7(12) 2_657 . . . ?
Mn1 O9 C1 C34 -9(3) 2_657 . . . ?
Mn1 O10 C6 C20 -9(3) 2_657 . . . ?
Mn1 O10 C6 C22 172.1(13) 2_657 . . . ?
Mn1 O11 C10 C18 170.4(13) . . . . ?
Mn1 O11 C10 C24 -14(3) . . . . ?
Mn1 O12 C4 C8 167.5(13) . . . . ?
Mn1 O12 C4 C12 -12(3) . . . . ?
Mn2 O9 C1 C14 9(3) 2_657 . . . ?
Mn2 O9 C1 C34 -174.7(13) 2_657 . . . ?
Mn2 O10 C6 C20 -172.3(12) . . . . ?
Mn2 O10 C6 C22 8(3) . . . . ?
Mn2 O11 C10 C18 15(3) . . . . ?
Mn2 O11 C10 C24 -168.9(13) . . . . ?
Mn2 O12 C4 C8 12(3) 2_657 . . . ?
Mn2 O12 C4 C12 -167.6(12) 2_657 . . . ?
S1 C20 C66 C42 -176.5(15) . . . . ?
S1 C34 C36 C28 -177.6(16) . . . . ?
S2 C18 C32 C38 179.6(16) . . . . ?
S2 C22 C40 C42 177.1(15) . . . . ?
S3 C12 C16 C26 -177.0(16) . . . . ?
S3 C24 C30 C38 -177.0(17) . . . . ?
S4 C8 C46 C26 178.2(16) . . . . ?
S4 C14 C48 C28 177.8(16) . . . . ?
O1 S1 C20 C6 39.1(18) . . . . ?
O1 S1 C20 C66 -143.4(14) . . . . ?
O1 S1 C34 C1 -25.8(19) . . . . ?
O1 S1 C34 C36 156.1(14) . . . . ?
O2 S1 O1 Mn1 178.7(8) . . . 2_657 ?
O2 S1 C20 C6 165.6(15) . . . . ?
O2 S1 C20 C66 -16.9(17) . . . . ?
O2 S1 C34 C1 -152.0(16) . . . . ?
O2 S1 C34 C36 29.8(17) . . . . ?
O3 S2 C18 C10 23.1(19) . . . . ?
O3 S2 C18 C32 -157.9(14) . . . . ?
O3 S2 C22 C6 -39.7(18) . . . . ?
O3 S2 C22 C40 144.3(14) . . . . ?
O4 S2 O3 Mn2 -176.6(8) . . . . ?
O4 S2 C18 C10 148.9(16) . . . . ?
O4 S2 C18 C32 -32.1(17) . . . . ?
O4 S2 C22 C6 -166.4(15) . . . . ?
O4 S2 C22 C40 17.6(17) . . . . ?
O5 S3 C12 C4 43.5(19) . . . . ?
O5 S3 C12 C16 -139.5(15) . . . . ?
O5 S3 C24 C10 -21.2(19) . . . . ?
O5 S3 C24 C30 157.5(14) . . . . ?
O6 S3 O5 Mn1 177.6(9) . . . . ?
O6 S3 C12 C4 170.3(15) . . . . ?
O6 S3 C12 C16 -12.7(18) . . . . ?
O6 S3 C24 C10 -148.8(16) . . . . ?
O6 S3 C24 C30 29.9(17) . . . . ?
O7 S4 C8 C4 -41.5(19) . . . . ?
O7 S4 C8 C46 140.4(14) . . . . ?
O7 S4 C14 C1 25.0(19) . . . . ?
O7 S4 C14 C48 -155.4(14) . . . . ?
O8 S4 O7 Mn2 -179.7(8) . . . 2_657 ?
O8 S4 C8 C4 -167.1(15) . . . . ?
O8 S4 C8 C46 14.8(17) . . . . ?
O8 S4 C14 C1 150.6(16) . . . . ?
O8 S4 C14 C48 -29.8(17) . . . . ?
O9 C1 C14 S4 -1(3) . . . . ?
O9 C1 C14 C48 179.7(17) . . . . ?
O9 C1 C34 S1 2(3) . . . . ?
O9 C1 C34 C36 179.7(18) . . . . ?
O10 C6 C20 S1 -6(3) . . . . ?
O10 C6 C20 C66 176.7(17) . . . . ?
O10 C6 C22 S2 7(3) . . . . ?
O10 C6 C22 C40 -177.9(17) . . . . ?
O11 C10 C18 S2 -3(3) . . . . ?
O11 C10 C18 C32 178.1(17) . . . . ?
O11 C10 C24 S3 0(3) . . . . ?
O11 C10 C24 C30 -178.3(18) . . . . ?
O12 C4 C8 S4 7(3) . . . . ?
O12 C4 C8 C46 -174.8(16) . . . . ?
O12 C4 C12 S3 -8(3) . . . . ?
O12 C4 C12 C16 174.8(17) . . . . ?
C1 C14 C48 C28 -3(3) . . . . ?
C1 C34 C36 C28 4(3) . . . . ?
C2 C27 C51 C29 7(5) . . . . ?
C2 C63 C65 C29 1(5) . . . . ?
C4 C8 C46 C26 0(3) . . . . ?
C4 C12 C16 C26 0(3) . . . . ?
C5 C23 C53 C33 17(4) . . . . ?
C6 C20 C66 C42 1(3) . . . . ?
C6 C22 C40 C42 1(3) . . . . ?
C7 C67 C71 C69 6(6) . . . . ?
C8 S4 O7 Mn2 59.6(11) . . . 2_657 ?
C8 S4 C14 C1 -93.8(18) . . . . ?
C8 S4 C14 C48 85.8(16) . . . . ?
C8 C4 C12 S3 172.1(14) . . . . ?
C8 C4 C12 C16 -5(3) . . . . ?
C9 C29 C51 C27 173(3) . . . . ?
C9 C29 C65 C63 -178(3) . . . . ?
C10 C18 C32 C38 -1(3) . . . . ?
C10 C24 C30 C38 2(3) . . . . ?
C12 S3 O5 Mn1 -61.9(12) . . . . ?
C12 S3 C24 C10 98.3(18) . . . . ?
C12 S3 C24 C30 -82.9(17) . . . . ?
C12 C4 C8 S4 -173.2(14) . . . . ?
C12 C4 C8 C46 5(3) . . . . ?
C12 C16 C26 C46 5(3) . . . . ?
C12 C16 C26 C64 -177.3(19) . . . . ?
C14 S4 O7 Mn2 -58.7(11) . . . 2_657 ?
C14 S4 C8 C4 76.8(18) . . . . ?
C14 S4 C8 C46 -101.3(16) . . . . ?
C14 C1 C34 S1 178.6(14) . . . . ?
C14 C1 C34 C36 -3(3) . . . . ?
C15 C69 C71 C67 -11(6) . . . . ?
C16 C26 C46 C8 -5(3) . . . . ?
C17 C33 C53 C23 -18(4) . . . . ?
C18 S2 O3 Mn2 -55.9(12) . . . . ?
C18 S2 C22 C6 79.4(18) . . . . ?
C18 S2 C22 C40 -96.6(16) . . . . ?
C18 C10 C24 S3 176.8(14) . . . . ?
C18 C10 C24 C30 -2(3) . . . . ?
C18 C32 C38 C30 1(3) . . . . ?
C18 C32 C38 C60 -179(2) . . . . ?
C19 C5 C23 C53 -9(4) . . . . ?
C19 C17 C33 C53 11(4) . . . . ?
C20 S1 O1 Mn1 -59.8(12) . . . 2_657 ?
C20 S1 C34 C1 93.8(18) . . . . ?
C20 S1 C34 C36 -84.4(17) . . . . ?
C20 C6 C22 S2 -172.7(13) . . . . ?
C20 C6 C22 C40 3(3) . . . . ?
C22 S2 O3 Mn2 61.0(11) . . . . ?
C22 S2 C18 C10 -96.0(18) . . . . ?
C22 S2 C18 C32 83.1(16) . . . . ?
C22 C6 C20 S1 173.2(14) . . . . ?
C22 C6 C20 C66 -4(3) . . . . ?
C22 C40 C42 C54 -178.3(17) . . . . ?
C22 C40 C42 C66 -5(3) . . . . ?
C23 C5 C19 C17 2(2) . . . . ?
C23 C5 C19 C72 177(3) . . . . ?
C24 S3 O5 Mn1 55.6(12) . . . . ?
C24 S3 C12 C4 -76.1(18) . . . . ?
C24 S3 C12 C16 100.8(16) . . . . ?
C24 C10 C18 S2 -179.3(14) . . . . ?
C24 C10 C18 C32 2(3) . . . . ?
C24 C30 C38 C32 -1(3) . . . . ?
C24 C30 C38 C60 179(2) . . . . ?
C27 C2 C63 C65 5(5) . . . . ?
C33 C17 C19 C5 -3(2) . . . . ?
C33 C17 C19 C72 -178(3) . . . . ?
C34 S1 O1 Mn1 57.8(12) . . . 2_657 ?
C34 S1 C20 C6 -80.7(17) . . . . ?
C34 S1 C20 C66 96.8(16) . . . . ?
C34 C1 C14 S4 -177.8(14) . . . . ?
C34 C1 C14 C48 3(3) . . . . ?
C35 C7 C67 C37 -180(3) . . . . ?
C35 C7 C67 C71 1(4) . . . . ?
C35 C15 C69 C71 8(4) . . . . ?
C36 C28 C48 C14 3(3) . . . . ?
C37 C67 C71 C69 -173(4) . . . . ?
C40 C42 C66 C20 4(3) . . . . ?
C44 C58 C62 C50 2(4) . . . . ?
C48 C28 C36 C34 -4(3) . . . . ?
C50 C68 C70 C44 -1(3) . . . . ?
C51 C29 C65 C63 -3(5) . . . . ?
C52 C28 C36 C34 174.9(18) . . . . ?
C52 C28 C48 C14 -175.7(18) . . . . ?
C54 C42 C66 C20 177.1(18) . . . . ?
C56 C50 C62 C58 178(2) . . . . ?
C56 C50 C68 C70 -179(2) . . . . ?
C58 C44 C70 C68 1(4) . . . . ?
C62 C50 C68 C70 1(3) . . . . ?
C63 C2 C27 C51 -8(5) . . . . ?
C64 C26 C46 C8 177.3(18) . . . . ?
C65 C29 C51 C27 -2(5) . . . . ?
C67 C7 C35 C15 -1(3) . . . . ?
C68 C50 C62 C58 -1(4) . . . . ?
C69 C15 C35 C7 -4(2) . . . . ?
C70 C44 C58 C62 -2(3) . . . . ?
N1 C11 C13 C59 -177(3) . . . . ?
N1 C39 C41 C21 169(2) . . . . ?
C3 C25 C47 N1 178(3) . . . . ?
C11 N1 C39 C41 175(3) . . . . ?
C11 N1 C47 C25 -45(4) . . . . ?
C11 N1 C55 C49 51(4) . . . . ?
C11 C13 C59 C43 -177(3) . . . . ?
C31 C45 C49 C55 -168(3) . . . . ?
C39 N1 C11 C13 -179(3) . . . . ?
C39 N1 C47 C25 67(3) . . . . ?
C39 N1 C55 C49 -68(4) . . . . ?
C45 C49 C55 N1 -170(3) . . . . ?
C47 N1 C11 C13 -65(4) . . . . ?
C47 N1 C39 C41 59(3) . . . . ?
C47 N1 C55 C49 175(3) . . . . ?
C55 N1 C11 C13 57(4) . . . . ?
C55 N1 C39 C41 -59(3) . . . . ?
C55 N1 C47 C25 -172(3) . . . . ?
C57 C3 C25 C47 -178(3) . . . . ?
C61 C21 C41 C39 59(4) . . . . ?

loop_
_smtbx_masks_void_nr
_smtbx_masks_void_average_x
_smtbx_masks_void_average_y
_smtbx_masks_void_average_z
_smtbx_masks_void_volume
_smtbx_masks_void_count_electrons
_smtbx_masks_void_content
1 0.226 0.220 0.365 78.4 16.1 ?
2 -0.084 0.396 0.360 23.9 1.5 ?
3 0.084 0.604 0.640 23.9 1.5 ?
4 -0.226 0.780 0.635 78.4 16.3 ?
